data_7233581
loop_
_publ_author_name
'Victor Lebedev'
'Elena Laukhina'
'Evelyn Moreno-Calvo'
'Concepcio Rovira'
'Vladimir Laukhin'
'Ivan Ivanov'
'Sergei M. Dolotov'
'Valery F. Traven'
'Vladimir V. Chernyshev'
'Jaume Veciana'

_publ_section_title
;
 A new (TTF)11I8 organic molecular conductor: from single crystals to
 flexible all-organic piezoresistive films
;
_journal_name_full 'Journal of Materials Chemistry C'
_journal_page_first 139
_journal_page_last 146
_journal_paper_doi 10.1039/C3TC31513D
_journal_volume 2
_journal_year 2014
_chemical_formula_moiety '11(C6 H4 S4), 8(I)'
_chemical_formula_sum 'C66 H44 I8 S44'
_chemical_formula_weight 3262.85
_space_group_crystal_system monoclinic
_space_group_IT_number 5
_space_group_name_Hall 'C 2y'
_space_group_name_H-M_alt 'C 1 2 1'
_atom_sites_solution_hydrogens geom
_cell_angle_alpha 90
_cell_angle_beta 101.223(2)
_cell_angle_gamma 90
_cell_formula_units_Z 4
_cell_length_a 26.376(2)
_cell_length_b 16.0586(13)
_cell_length_c 24.243(2)
_cell_measurement_reflns_used 6549
_cell_measurement_temperature 293(2)
_cell_measurement_theta_max 28.11
_cell_measurement_theta_min 2.54
_cell_volume 10072.0(14)
_computing_cell_refinement 'Bruker SMART'
_computing_data_collection 'Bruker SMART'
_computing_data_reduction 'Bruker SAINT'
_computing_molecular_graphics 'Bruker SHELXTL'
_computing_publication_material 'Bruker SHELXTL'
_computing_structure_refinement 'SHELXL-2013 (Sheldrick, 2013)'
_computing_structure_solution 'SHELXS-97 (Sheldrick, 1990)'
_diffrn_ambient_temperature 293(2)
_diffrn_measured_fraction_theta_full 0.999
_diffrn_measured_fraction_theta_max 0.999
_diffrn_measurement_device_type ccd
_diffrn_measurement_method 'phi and omega scans'
_diffrn_radiation_monochromator graphite
_diffrn_radiation_source 'fine-focus sealed tube'
_diffrn_radiation_type MoK\a
_diffrn_radiation_wavelength 0.71073
_diffrn_reflns_av_R_equivalents 0.0372
_diffrn_reflns_av_unetI/netI 0.0453
_diffrn_reflns_Laue_measured_fraction_full 0.999
_diffrn_reflns_Laue_measured_fraction_max 0.999
_diffrn_reflns_limit_h_max 34
_diffrn_reflns_limit_h_min -34
_diffrn_reflns_limit_k_max 20
_diffrn_reflns_limit_k_min -20
_diffrn_reflns_limit_l_max 31
_diffrn_reflns_limit_l_min -31
_diffrn_reflns_number 76876
_diffrn_reflns_point_group_measured_fraction_full 0.999
_diffrn_reflns_point_group_measured_fraction_max 1.000
_diffrn_reflns_theta_full 25.242
_diffrn_reflns_theta_max 27.498
_diffrn_reflns_theta_min 1.933
_exptl_absorpt_coefficient_mu 3.417
_exptl_absorpt_correction_T_max 1.0
_exptl_absorpt_correction_T_min 0.733049
_exptl_absorpt_correction_type empirical
_exptl_absorpt_process_details 'SADABS, V2.10 BRUKER 2001'
_exptl_crystal_colour black
_exptl_crystal_density_diffrn 2.152
_exptl_crystal_description needle
_exptl_crystal_F_000 6272
_exptl_crystal_size_max 0.4
_exptl_crystal_size_mid 0.1
_exptl_crystal_size_min 0.08
_refine_diff_density_max 0.678
_refine_diff_density_min -0.310
_refine_diff_density_rms 0.073
_refine_ls_abs_structure_details
;
 Refined as an inversion twin.
 Flack H D (1983), Acta Cryst. A39, 876-881
;
_refine_ls_abs_structure_Flack 0.55(5)
_refine_ls_extinction_coef .
_refine_ls_extinction_method none
_refine_ls_goodness_of_fit_ref 0.918
_refine_ls_hydrogen_treatment constr
_refine_ls_matrix_type full
_refine_ls_number_parameters 1065
_refine_ls_number_reflns 23070
_refine_ls_number_restraints 1933
_refine_ls_restrained_S_all 0.889
_refine_ls_R_factor_all 0.1487
_refine_ls_R_factor_gt 0.0406
_refine_ls_shift/su_max 0.073
_refine_ls_shift/su_mean 0.002
_refine_ls_structure_factor_coef Fsqd
_refine_ls_weighting_details 'w=1/[\s^2^(Fo^2^)+(0.0400P)^2^] where P=(Fo^2^+2Fc^2^)/3'
_refine_ls_weighting_scheme calc
_refine_ls_wR_factor_gt 0.0878
_refine_ls_wR_factor_ref 0.1310
_reflns_Friedel_coverage 0.931
_reflns_Friedel_fraction_full 1.000
_reflns_Friedel_fraction_max 1.000
_reflns_number_gt 7060
_reflns_number_total 23070
_reflns_threshold_expression 'I > 2\s(I)'
_cod_data_source_file J-Mater-Chem-C-2014-2-139.cif
_cod_data_source_block 1
_cod_original_sg_symbol_H-M 'C 2'
_cod_database_code 7233581
_shelx_space_group_comment
;
The symmetry employed for this shelxl refinement is uniquely defined
by the following loop, which should always be used as a source of
symmetry information in preference to the above space-group names.
They are only intended as comments.
;
_shelxl_version_number 2013-3

loop_
_space_group_symop_operation_xyz
'x, y, z'
'-x, y, -z'
'x+1/2, y+1/2, z'
'-x+1/2, y+1/2, -z'

loop_
_atom_site_label
_atom_site_type_symbol
_atom_site_fract_x
_atom_site_fract_y
_atom_site_fract_z
_atom_site_U_iso_or_equiv
_atom_site_adp_type
_atom_site_occupancy
_atom_site_site_symmetry_order
_atom_site_calc_flag
_atom_site_refinement_flags_posn
_atom_site_refinement_flags_adp
_atom_site_refinement_flags_occupancy
_atom_site_disorder_assembly
_atom_site_disorder_group
S1 S 0.2762(4) 0.5909(6) 0.1328(4) 0.040(2) Uani 1 1 d D U . . .
S2 S 0.3603(4) 0.5870(6) 0.2320(4) 0.043(2) Uani 1 1 d D U . . .
S3 S 0.2734(4) 0.3910(7) 0.1320(4) 0.053(3) Uani 1 1 d D U . . .
S4 S 0.3594(4) 0.3854(6) 0.2267(4) 0.052(3) Uani 1 1 d D U . . .
C1 C 0.3176(12) 0.5317(9) 0.1815(12) 0.035(6) Uani 1 1 d D U . . .
C2 C 0.3010(12) 0.6849(12) 0.1601(12) 0.050(8) Uani 1 1 d D U . . .
H2A H 0.2891 0.7350 0.1432 0.060 Uiso 1 1 calc R U . . .
C3 C 0.3369(12) 0.6834(12) 0.2052(12) 0.053(8) Uani 1 1 d D U . . .
H3A H 0.3498 0.7325 0.2228 0.064 Uiso 1 1 calc R U . . .
C4 C 0.3170(12) 0.4461(9) 0.1806(12) 0.042(6) Uani 1 1 d D U . . .
C5 C 0.2950(12) 0.2943(12) 0.1545(13) 0.063(9) Uani 1 1 d D U . . .
H5A H 0.2802 0.2459 0.1375 0.076 Uiso 1 1 calc R U . . .
C6 C 0.3347(11) 0.2928(13) 0.1982(13) 0.063(9) Uani 1 1 d D U . . .
H6A H 0.3487 0.2425 0.2129 0.075 Uiso 1 1 calc R U . . .
S1A S 0.7250(4) 0.5788(6) 0.1684(4) 0.047(2) Uani 1 1 d D U . . .
S2A S 0.7306(4) 0.3974(6) 0.1739(5) 0.050(3) Uani 1 1 d D U . . .
S3A S 0.8143(4) 0.5895(5) 0.2812(4) 0.048(2) Uani 1 1 d D U . . .
S4A S 0.8202(4) 0.4081(5) 0.2843(4) 0.046(2) Uani 1 1 d D U . . .
C1A C 0.7537(10) 0.4918(11) 0.2024(10) 0.038(7) Uani 1 1 d D U . . .
C2A C 0.6842(11) 0.5243(14) 0.1170(11) 0.046(8) Uani 1 1 d D U . . .
H2AA H 0.6614 0.5514 0.0886 0.055 Uiso 1 1 calc R U . . .
C3A C 0.6868(11) 0.4421(14) 0.1198(11) 0.054(9) Uani 1 1 d D U . . .
H3AA H 0.6655 0.4093 0.0933 0.064 Uiso 1 1 calc R U . . .
C4A C 0.7914(10) 0.4956(11) 0.2511(10) 0.039(7) Uani 1 1 d D U . . .
C5A C 0.8585(11) 0.5462(14) 0.3347(10) 0.052(7) Uani 1 1 d D U . . .
H5AA H 0.8797 0.5785 0.3616 0.062 Uiso 1 1 calc R U . . .
C6A C 0.8606(12) 0.4638(14) 0.3352(11) 0.057(8) Uani 1 1 d D U . . .
H6AA H 0.8838 0.4363 0.3631 0.068 Uiso 1 1 calc R U . . .
S1B S 0.3634(4) 0.5901(7) 0.0376(4) 0.053(3) Uani 1 1 d D U . . .
S2B S 0.4483(4) 0.6049(6) 0.1353(4) 0.045(2) Uani 1 1 d D U . . .
S3B S 0.3713(4) 0.3875(6) 0.0492(4) 0.049(3) Uani 1 1 d D U . . .
S4B S 0.4559(4) 0.4063(6) 0.1446(4) 0.049(3) Uani 1 1 d D U . . .
C1B C 0.4084(10) 0.5397(10) 0.0891(10) 0.039(7) Uani 1 1 d D U . . .
C2B C 0.3822(12) 0.6890(12) 0.0605(12) 0.061(9) Uani 1 1 d D U . . .
H2BA H 0.3661 0.7358 0.0423 0.073 Uiso 1 1 calc R U . . .
C3B C 0.4197(10) 0.6963(11) 0.1041(11) 0.047(7) Uani 1 1 d D U . . .
H3BA H 0.4310 0.7484 0.1181 0.057 Uiso 1 1 calc R U . . .
C4B C 0.4114(10) 0.4547(10) 0.0941(11) 0.041(7) Uani 1 1 d D U . . .
C5B C 0.3979(11) 0.2985(12) 0.0802(12) 0.059(9) Uani 1 1 d D U . . .
H5BA H 0.3853 0.2464 0.0676 0.071 Uiso 1 1 calc R U . . .
C6B C 0.4376(11) 0.3067(11) 0.1233(11) 0.047(8) Uani 1 1 d D U . . .
H6BA H 0.4547 0.2605 0.1410 0.056 Uiso 1 1 calc R U . . .
S1C S 0.8212(4) 0.5807(6) 0.0807(4) 0.049(3) Uani 1 1 d D U . . .
S2C S 0.8171(4) 0.3994(6) 0.0804(4) 0.050(3) Uani 1 1 d D U . . .
S3C S 0.9099(4) 0.5753(6) 0.1948(4) 0.045(2) Uani 1 1 d D U . . .
S4C S 0.9069(4) 0.3941(6) 0.1910(5) 0.050(3) Uani 1 1 d D U . . .
C1C C 0.8449(11) 0.4886(11) 0.1128(10) 0.042(7) Uani 1 1 d D U . . .
C2C C 0.7775(12) 0.5348(14) 0.0273(11) 0.057(9) Uani 1 1 d D U . . .
H2CA H 0.7571 0.5658 -0.0009 0.068 Uiso 1 1 calc R U . . .
C3C C 0.7750(12) 0.4533(14) 0.0290(12) 0.066(9) Uani 1 1 d D U . . .
H3CA H 0.7508 0.4247 0.0027 0.079 Uiso 1 1 calc R U . . .
C4C C 0.8829(11) 0.4866(11) 0.1613(10) 0.039(7) Uani 1 1 d D U . . .
C5C C 0.9509(11) 0.5227(14) 0.2470(10) 0.043(7) Uani 1 1 d D U . . .
H5CA H 0.9726 0.5506 0.2760 0.052 Uiso 1 1 calc R U . . .
C6C C 0.9500(11) 0.4396(14) 0.2438(11) 0.053(8) Uani 1 1 d D U . . .
H6CA H 0.9723 0.4075 0.2698 0.064 Uiso 1 1 calc R U . . .
S1D S 0.1888(4) 0.6116(6) 0.2302(4) 0.039(2) Uani 1 1 d D U . . .
S2D S 0.2745(4) 0.5983(6) 0.3272(4) 0.049(3) Uani 1 1 d D U . . .
S3D S 0.1827(4) 0.4132(6) 0.2207(4) 0.047(2) Uani 1 1 d D U . . .
S4D S 0.2667(4) 0.3959(6) 0.3174(4) 0.050(3) Uani 1 1 d D U . . .
C1D C 0.2300(9) 0.5476(9) 0.2756(10) 0.036(6) Uani 1 1 d D U . . .
C2D C 0.2164(10) 0.7033(12) 0.2609(11) 0.046(7) Uani 1 1 d D U . . .
H2DA H 0.2046 0.7550 0.2465 0.055 Uiso 1 1 calc R U . . .
C3D C 0.2540(11) 0.6974(12) 0.3047(11) 0.054(8) Uani 1 1 d D U . . .
H3DA H 0.2692 0.7446 0.3231 0.065 Uiso 1 1 calc R U . . .
C4D C 0.2268(10) 0.4622(9) 0.2722(10) 0.039(7) Uani 1 1 d D U . . .
C5D C 0.2005(12) 0.3133(12) 0.2422(12) 0.053(8) Uani 1 1 d D U . . .
H5DA H 0.1839 0.2667 0.2244 0.064 Uiso 1 1 calc R U . . .
C6D C 0.2398(12) 0.3073(12) 0.2860(12) 0.062(10) Uani 1 1 d D U . . .
H6DA H 0.2522 0.2553 0.2992 0.074 Uiso 1 1 calc R U . . .
S1E S 0.6362(4) 0.6026(5) 0.2625(4) 0.050(3) Uani 1 1 d D U . . .
S2E S 0.6384(4) 0.4201(5) 0.2625(4) 0.043(2) Uani 1 1 d D U . . .
S3E S 0.7257(4) 0.6057(5) 0.3728(4) 0.047(2) Uani 1 1 d D U . . .
S4E S 0.7269(4) 0.4236(5) 0.3751(4) 0.038(2) Uani 1 1 d D U . . .
C1E C 0.6628(10) 0.5122(11) 0.2948(10) 0.034(7) Uani 1 1 d D U . . .
C2E C 0.5946(11) 0.5528(14) 0.2084(11) 0.053(8) Uani 1 1 d D U . . .
H2EA H 0.5730 0.5823 0.1802 0.064 Uiso 1 1 calc R U . . .
C3E C 0.5955(12) 0.4708(14) 0.2095(12) 0.059(9) Uani 1 1 d D U . . .
H3EA H 0.5734 0.4404 0.1822 0.071 Uiso 1 1 calc R U . . .
C4E C 0.7007(10) 0.5134(11) 0.3423(10) 0.034(7) Uani 1 1 d D U . . .
C5E C 0.7676(11) 0.5602(13) 0.4279(10) 0.042(7) Uani 1 1 d D U . . .
H5EA H 0.7880 0.5913 0.4562 0.051 Uiso 1 1 calc R U . . .
C6E C 0.7689(11) 0.4771(13) 0.4270(11) 0.051(8) Uani 1 1 d D U . . .
H6EA H 0.7921 0.4482 0.4541 0.061 Uiso 1 1 calc R U . . .
S1F S 0.9119(4) 0.6036(5) -0.0082(4) 0.047(3) Uani 1 1 d D U . . .
S2F S 0.9077(4) 0.4217(5) -0.0125(4) 0.041(2) Uani 1 1 d D U . . .
S3F S 1.0021(4) 0.5947(6) 0.1026(4) 0.052(3) Uani 1 1 d D U . . .
S4F S 0.9970(4) 0.4127(6) 0.0999(5) 0.052(3) Uani 1 1 d D U . . .
C1F C 0.9355(10) 0.5107(10) 0.0218(10) 0.039(7) Uani 1 1 d D U . . .
C2F C 0.8690(11) 0.5601(13) -0.0635(10) 0.047(8) Uani 1 1 d D U . . .
H2FA H 0.8489 0.5925 -0.0913 0.056 Uiso 1 1 calc R U . . .
C3F C 0.8665(11) 0.4782(13) -0.0640(12) 0.053(8) Uani 1 1 d D U . . .
H3FA H 0.8429 0.4508 -0.0915 0.064 Uiso 1 1 calc R U . . .
C4F C 0.9740(9) 0.5055(10) 0.0692(9) 0.034(6) Uani 1 1 d D U . . .
C5F C 1.0428(11) 0.5422(14) 0.1553(10) 0.059(9) Uani 1 1 d D U . . .
H5FA H 1.0655 0.5701 0.1835 0.071 Uiso 1 1 calc R U . . .
C6F C 1.0400(12) 0.4596(14) 0.1536(12) 0.065(10) Uani 1 1 d D U . . .
H6FA H 1.0609 0.4276 0.1809 0.078 Uiso 1 1 calc R U . . .
S1G S 0.5492(4) 0.5971(5) 0.3559(4) 0.048(3) Uani 1 1 d D U . . .
S2G S 0.5432(4) 0.4156(5) 0.3513(4) 0.043(2) Uani 1 1 d D U . . .
S3G S 0.6393(4) 0.5854(6) 0.4676(4) 0.050(2) Uani 1 1 d D U . . .
S4G S 0.6325(4) 0.4038(6) 0.4623(5) 0.052(3) Uani 1 1 d D U . . .
C1G C 0.5721(10) 0.5036(10) 0.3857(10) 0.040(7) Uani 1 1 d D U . . .
C2G C 0.5047(11) 0.5547(13) 0.3018(10) 0.046(7) Uani 1 1 d D U . . .
H2GA H 0.4837 0.5876 0.2752 0.055 Uiso 1 1 calc R U . . .
C3G C 0.5022(11) 0.4726(13) 0.3003(11) 0.049(8) Uani 1 1 d D U . . .
H3GA H 0.4789 0.4457 0.2723 0.059 Uiso 1 1 calc R U . . .
C4G C 0.6106(10) 0.4980(10) 0.4334(10) 0.036(7) Uani 1 1 d D U . . .
C5G C 0.6807(11) 0.5315(14) 0.5188(11) 0.057(9) Uani 1 1 d D U . . .
H5GA H 0.7045 0.5580 0.5466 0.068 Uiso 1 1 calc R U . . .
C6G C 0.6762(11) 0.4490(14) 0.5157(11) 0.060(9) Uani 1 1 d D U . . .
H6GA H 0.6968 0.4157 0.5425 0.072 Uiso 1 1 calc R U . . .
S1H S 0.0020(4) 0.5859(7) 0.4033(4) 0.049(3) Uani 1 1 d D U . . .
S2H S 0.0867(4) 0.5965(6) 0.5018(4) 0.042(2) Uani 1 1 d D U . . .
S3H S 0.0070(4) 0.3838(6) 0.4126(4) 0.049(3) Uani 1 1 d D U . . .
S4H S 0.0926(4) 0.3978(6) 0.5083(4) 0.049(3) Uani 1 1 d D U . . .
C1H C 0.0458(10) 0.5336(9) 0.4548(10) 0.036(7) Uani 1 1 d D U . . .
C2H C 0.0224(12) 0.6832(12) 0.4274(12) 0.064(10) Uani 1 1 d D U . . .
H2HA H 0.0075 0.7309 0.4094 0.077 Uiso 1 1 calc R U . . .
C3H C 0.0594(11) 0.6884(11) 0.4719(11) 0.047(7) Uani 1 1 d D U . . .
H3HA H 0.0708 0.7399 0.4871 0.057 Uiso 1 1 calc R U . . .
C4H C 0.0489(10) 0.4482(9) 0.4582(10) 0.040(7) Uani 1 1 d D U . . .
C5H C 0.0329(10) 0.2936(12) 0.4440(11) 0.050(7) Uani 1 1 d D U . . .
H5HA H 0.0193 0.2420 0.4317 0.060 Uiso 1 1 calc R U . . .
C6H C 0.0734(10) 0.2998(11) 0.4866(12) 0.049(8) Uani 1 1 d D U . . .
H6HA H 0.0903 0.2528 0.5036 0.058 Uiso 1 1 calc R U . . .
S1I S 0.0897(4) 0.6061(6) 0.3108(4) 0.045(2) Uani 1 1 d D U . . .
S2I S 0.1763(3) 0.6137(5) 0.4076(4) 0.040(2) Uani 1 1 d D U . . .
S3I S 0.0953(4) 0.4043(6) 0.3165(4) 0.048(3) Uani 1 1 d D U . . .
S4I S 0.1793(4) 0.4141(6) 0.4140(4) 0.046(2) Uani 1 1 d D U . . .
C1I C 0.1339(8) 0.5523(10) 0.3609(9) 0.031(6) Uani 1 1 d D U . . .
C2I C 0.1119(11) 0.7037(11) 0.3344(12) 0.051(8) Uani 1 1 d D U . . .
H2IA H 0.0973 0.7518 0.3167 0.061 Uiso 1 1 calc R U . . .
C3I C 0.1499(11) 0.7074(12) 0.3781(12) 0.055(8) Uani 1 1 d D U . . .
H3IA H 0.1625 0.7584 0.3931 0.066 Uiso 1 1 calc R U . . .
C4I C 0.1361(9) 0.4662(10) 0.3643(10) 0.035(7) Uani 1 1 d D U . . .
C5I C 0.1196(11) 0.3123(12) 0.3454(12) 0.053(9) Uani 1 1 d D U . . .
H5IA H 0.1059 0.2614 0.3315 0.064 Uiso 1 1 calc R U . . .
C6I C 0.1595(12) 0.3168(12) 0.3890(12) 0.055(9) Uani 1 1 d D U . . .
H6IA H 0.1758 0.2690 0.4053 0.066 Uiso 1 1 calc R U . . .
S1J S 0.4558(4) 0.5754(6) 0.4428(4) 0.046(2) Uani 1 1 d . U . . .
S2J S 0.4554(4) 0.3939(6) 0.4447(4) 0.050(3) Uani 1 1 d . U . . .
C1J C 0.4805(12) 0.4859(15) 0.4755(11) 0.043(7) Uani 1 1 d . U . . .
C2J C 0.4138(12) 0.5261(17) 0.3905(12) 0.049(8) Uani 1 1 d . U . . .
H2JA H 0.3924 0.5552 0.3619 0.059 Uiso 1 1 calc R U . . .
C3J C 0.4137(12) 0.4443(18) 0.3932(12) 0.054(7) Uani 1 1 d . U . . .
H3JA H 0.3908 0.4139 0.3667 0.065 Uiso 1 1 calc R U . . .
S2K S 0.5437(4) 0.6110(6) 0.0483(4) 0.050(3) Uani 1 1 d . U . . .
S4K S 0.5420(4) 0.4102(7) 0.0486(4) 0.049(3) Uani 1 1 d . U . . .
C1K C 0.5000 0.5536(19) 0.0000 0.034(8) Uani 1 2 d S TU P . .
C3K C 0.5194(10) 0.7073(15) 0.0221(13) 0.063(10) Uani 1 1 d . U . . .
H3KA H 0.5332 0.7568 0.0385 0.076 Uiso 1 1 calc R U . . .
C4K C 0.5000 0.4671(19) 0.0000 0.037(10) Uani 1 2 d S TU P . .
C6K C 0.5203(12) 0.3158(16) 0.0223(11) 0.053(9) Uani 1 1 d . U . . .
H6KA H 0.5355 0.2665 0.0375 0.064 Uiso 1 1 calc R U . . .
I1 I 0.59649(13) 0.25582(16) 0.15932(13) 0.0804(11) Uani 1 1 d . . . . .
I2 I 0.22129(14) 0.25436(18) 0.53307(14) 0.0748(9) Uani 1 1 d . . . . .
I3 I 0.52929(12) 0.75353(16) 0.21704(14) 0.0878(12) Uani 1 1 d . . . . .
I4 I 0.65578(17) 0.7511(2) 0.09339(18) 0.0902(9) Uani 1 1 d . . . . .
I5 I 0.46655(12) 0.24734(18) 0.28031(12) 0.0830(12) Uani 1 1 d . . . . .
I6 I 0.34329(17) 0.2488(2) 0.40570(19) 0.0886(9) Uani 1 1 d . . . . .
I7 I 0.78337(15) 0.74504(19) -0.02846(16) 0.0887(11) Uani 1 1 d . . . . .
I8 I 0.40889(13) 0.7448(2) 0.34653(13) 0.0758(10) Uani 1 1 d . . . . .

loop_
_atom_site_aniso_label
_atom_site_aniso_U_11
_atom_site_aniso_U_22
_atom_site_aniso_U_33
_atom_site_aniso_U_23
_atom_site_aniso_U_13
_atom_site_aniso_U_12
S1 0.036(5) 0.041(4) 0.040(5) -0.002(4) 0.000(4) 0.001(3)
S2 0.038(5) 0.049(5) 0.039(5) 0.004(4) -0.001(4) 0.000(4)
S3 0.036(5) 0.060(6) 0.061(6) -0.010(4) 0.004(4) 0.003(4)
S4 0.038(5) 0.060(6) 0.056(5) 0.022(4) 0.003(4) 0.008(4)
C1 0.031(11) 0.043(7) 0.031(11) -0.001(8) 0.002(9) -0.001(8)
C2 0.066(17) 0.044(11) 0.043(13) -0.002(10) 0.016(12) 0.004(10)
C3 0.075(18) 0.040(11) 0.047(14) -0.002(10) 0.017(13) -0.014(10)
C4 0.040(12) 0.050(8) 0.034(11) 0.004(8) 0.000(9) 0.002(8)
C5 0.047(16) 0.051(12) 0.093(18) 0.002(11) 0.014(14) -0.002(10)
C6 0.043(16) 0.057(12) 0.089(18) 0.012(11) 0.014(13) 0.007(10)
S1A 0.043(6) 0.047(5) 0.051(5) 0.008(4) 0.010(4) 0.001(4)
S2A 0.058(6) 0.038(4) 0.053(6) 0.004(4) 0.009(5) -0.006(4)
S3A 0.044(6) 0.044(5) 0.053(5) -0.003(4) 0.009(4) 0.012(4)
S4A 0.056(6) 0.037(4) 0.046(5) 0.009(4) 0.011(4) 0.012(4)
C1A 0.040(13) 0.035(11) 0.044(10) 0.000(8) 0.018(9) 0.000(8)
C2A 0.043(15) 0.051(12) 0.042(13) -0.002(10) 0.007(12) 0.006(10)
C3A 0.048(16) 0.060(13) 0.053(15) -0.011(10) 0.008(12) -0.006(11)
C4A 0.040(13) 0.036(11) 0.047(11) 0.005(8) 0.018(9) 0.000(8)
C5A 0.043(15) 0.072(13) 0.041(12) -0.015(10) 0.012(11) 0.010(10)
C6A 0.051(15) 0.076(13) 0.044(13) 0.010(10) 0.011(11) 0.012(11)
S1B 0.048(5) 0.066(6) 0.043(5) -0.004(5) 0.008(4) 0.000(4)
S2B 0.046(5) 0.043(4) 0.045(5) -0.007(4) 0.009(4) -0.009(4)
S3B 0.045(5) 0.063(5) 0.036(5) -0.015(4) 0.002(4) -0.018(4)
S4B 0.050(6) 0.054(5) 0.038(5) -0.006(4) -0.003(4) -0.010(4)
C1B 0.032(13) 0.050(8) 0.034(13) -0.003(7) 0.005(11) -0.015(7)
C2B 0.073(18) 0.058(13) 0.055(16) 0.006(11) 0.017(13) -0.001(11)
C3B 0.052(14) 0.041(10) 0.052(15) -0.005(9) 0.019(11) 0.001(9)
C4B 0.033(14) 0.047(8) 0.042(14) -0.009(7) 0.002(11) -0.014(7)
C5B 0.070(18) 0.047(11) 0.056(16) -0.011(10) 0.004(14) -0.019(10)
C6B 0.055(15) 0.042(10) 0.043(13) -0.013(9) 0.006(12) -0.006(9)
S1C 0.043(6) 0.047(5) 0.056(6) 0.008(4) 0.011(5) -0.004(4)
S2C 0.058(6) 0.042(4) 0.049(5) -0.003(4) 0.008(5) -0.010(4)
S3C 0.044(6) 0.042(5) 0.049(5) -0.006(4) 0.011(4) -0.003(4)
S4C 0.062(6) 0.038(5) 0.050(5) -0.006(4) 0.011(5) 0.006(4)
C1C 0.041(13) 0.045(12) 0.044(11) 0.003(9) 0.019(10) -0.002(9)
C2C 0.049(16) 0.068(13) 0.050(14) 0.019(11) 0.004(12) -0.017(11)
C3C 0.053(17) 0.084(14) 0.060(15) 0.002(11) 0.011(12) -0.018(12)
C4C 0.045(13) 0.037(11) 0.038(10) 0.001(8) 0.013(10) 0.003(9)
C5C 0.043(15) 0.056(12) 0.030(11) -0.005(9) 0.004(10) 0.010(10)
C6C 0.055(16) 0.060(13) 0.047(13) 0.004(10) 0.014(12) 0.015(11)
S1D 0.040(5) 0.042(4) 0.033(4) -0.002(3) 0.003(4) -0.002(3)
S2D 0.045(5) 0.061(5) 0.037(4) -0.006(4) -0.004(4) -0.005(4)
S3D 0.052(6) 0.050(5) 0.035(5) 0.001(4) -0.004(4) -0.003(4)
S4D 0.045(5) 0.062(6) 0.041(5) 0.012(4) 0.003(4) 0.013(4)
C1D 0.028(13) 0.048(8) 0.033(13) -0.001(7) 0.009(10) 0.002(7)
C2D 0.048(14) 0.045(10) 0.049(14) -0.002(9) 0.020(11) -0.015(8)
C3D 0.062(16) 0.055(12) 0.050(14) -0.012(10) 0.022(12) -0.008(10)
C4D 0.042(15) 0.047(8) 0.028(13) 0.006(7) 0.004(11) 0.004(7)
C5D 0.074(17) 0.048(11) 0.037(13) 0.003(9) 0.007(12) 0.003(10)
C6D 0.09(2) 0.041(11) 0.046(15) 0.008(10) 0.002(14) 0.003(10)
S1E 0.055(6) 0.039(4) 0.050(5) 0.005(4) -0.001(4) 0.012(4)
S2E 0.039(5) 0.037(4) 0.051(5) -0.008(4) 0.005(4) -0.001(3)
S3E 0.055(6) 0.030(4) 0.052(5) -0.002(4) 0.000(4) -0.004(3)
S4E 0.041(5) 0.026(4) 0.048(5) 0.005(3) 0.007(4) 0.006(3)
C1E 0.037(12) 0.022(9) 0.043(10) -0.003(8) 0.007(9) 0.003(8)
C2E 0.052(16) 0.052(11) 0.044(13) -0.007(9) -0.019(12) 0.014(10)
C3E 0.043(16) 0.060(12) 0.068(16) -0.013(11) -0.005(13) 0.004(10)
C4E 0.036(12) 0.025(10) 0.042(10) 0.007(8) 0.008(9) -0.002(8)
C5E 0.044(14) 0.035(10) 0.044(13) -0.005(9) -0.001(11) -0.001(8)
C6E 0.040(15) 0.050(12) 0.060(14) 0.006(10) 0.002(12) 0.013(10)
S1F 0.053(6) 0.033(4) 0.055(6) 0.000(4) 0.008(4) -0.001(4)
S2F 0.045(5) 0.030(4) 0.047(5) -0.005(4) 0.009(4) -0.007(3)
S3F 0.052(6) 0.056(5) 0.047(5) -0.009(4) 0.008(4) -0.011(4)
S4F 0.046(6) 0.047(5) 0.061(6) 0.009(4) 0.008(5) 0.004(4)
C1F 0.040(13) 0.031(10) 0.047(11) -0.006(8) 0.013(10) -0.002(8)
C2F 0.049(16) 0.045(11) 0.041(13) -0.004(9) -0.004(12) -0.004(9)
C3F 0.045(16) 0.052(12) 0.063(15) -0.010(10) 0.010(12) -0.009(10)
C4F 0.033(12) 0.032(10) 0.041(10) -0.003(8) 0.016(9) -0.010(8)
C5F 0.058(17) 0.079(14) 0.034(12) 0.015(10) -0.007(12) -0.030(12)
C6F 0.056(18) 0.072(14) 0.062(16) 0.016(11) -0.002(14) -0.018(11)
S1G 0.050(6) 0.037(4) 0.058(6) -0.002(4) 0.011(5) -0.009(4)
S2G 0.049(6) 0.034(4) 0.045(5) -0.010(4) 0.009(4) -0.009(4)
S3G 0.047(6) 0.049(5) 0.053(5) -0.009(4) 0.010(4) -0.008(4)
S4G 0.054(6) 0.043(5) 0.059(6) 0.005(4) 0.012(5) 0.005(4)
C1G 0.040(12) 0.034(10) 0.047(11) -0.010(8) 0.016(10) -0.003(8)
C2G 0.049(15) 0.052(11) 0.034(11) -0.009(9) 0.001(11) -0.006(10)
C3G 0.043(15) 0.056(12) 0.049(14) -0.014(10) 0.012(11) -0.008(10)
C4G 0.033(12) 0.033(10) 0.046(10) -0.010(8) 0.015(9) -0.007(8)
C5G 0.055(17) 0.068(14) 0.041(14) 0.001(11) -0.005(13) -0.020(11)
C6G 0.052(17) 0.068(13) 0.057(15) 0.017(11) 0.007(13) -0.015(11)
S1H 0.046(5) 0.062(6) 0.037(5) -0.004(4) 0.004(4) -0.001(4)
S2H 0.042(5) 0.039(4) 0.042(5) -0.001(4) 0.002(4) -0.002(3)
S3H 0.039(5) 0.060(6) 0.045(5) -0.017(4) 0.002(4) -0.010(4)
S4H 0.041(5) 0.053(5) 0.048(5) -0.005(4) -0.002(4) -0.007(4)
C1H 0.035(14) 0.049(8) 0.025(11) -0.003(7) 0.005(10) 0.000(7)
C2H 0.079(19) 0.058(13) 0.055(16) 0.009(11) 0.015(14) 0.015(11)
C3H 0.059(15) 0.047(11) 0.041(13) 0.000(9) 0.021(11) 0.001(9)
C4H 0.034(14) 0.051(8) 0.033(13) -0.008(7) 0.000(11) -0.006(7)
C5H 0.044(15) 0.055(12) 0.052(14) -0.007(9) 0.014(11) -0.014(10)
C6H 0.032(13) 0.050(11) 0.062(15) -0.006(9) 0.004(11) 0.002(9)
S1I 0.042(5) 0.044(4) 0.045(4) 0.004(4) -0.005(4) 0.006(4)
S2I 0.037(5) 0.035(4) 0.047(5) -0.002(4) 0.005(4) 0.001(3)
S3I 0.050(6) 0.057(5) 0.035(5) -0.009(4) 0.002(4) -0.010(4)
S4I 0.047(5) 0.051(5) 0.036(5) 0.000(4) -0.002(4) 0.013(4)
C1I 0.021(12) 0.045(8) 0.029(11) 0.000(7) 0.010(9) 0.003(6)
C2I 0.048(16) 0.030(10) 0.076(16) 0.006(9) 0.015(12) 0.001(9)
C3I 0.052(16) 0.035(10) 0.077(17) -0.009(9) 0.009(13) 0.004(9)
C4I 0.029(14) 0.044(9) 0.035(13) -0.005(7) 0.011(11) -0.006(6)
C5I 0.063(17) 0.043(11) 0.053(16) -0.001(10) 0.009(14) -0.005(10)
C6I 0.065(17) 0.043(11) 0.055(16) -0.001(10) 0.010(13) 0.005(10)
S1J 0.044(6) 0.047(5) 0.049(5) 0.006(4) 0.015(4) 0.002(4)
S2J 0.060(7) 0.042(5) 0.047(6) 0.004(4) 0.006(5) -0.004(4)
C1J 0.044(15) 0.049(14) 0.040(12) 0.001(9) 0.017(10) 0.003(10)
C2J 0.041(15) 0.063(13) 0.043(13) 0.021(10) 0.008(11) -0.008(10)
C3J 0.047(15) 0.072(13) 0.048(13) -0.005(10) 0.022(11) -0.013(10)
S2K 0.043(6) 0.047(5) 0.060(6) -0.006(4) 0.009(4) -0.007(4)
S4K 0.049(6) 0.063(6) 0.032(5) 0.005(4) 0.000(4) 0.014(4)
C1K 0.024(17) 0.049(11) 0.036(17) 0.000 0.019(13) 0.000
C3K 0.039(18) 0.032(11) 0.12(3) -0.011(10) 0.032(16) -0.003(9)
C4K 0.024(18) 0.046(12) 0.040(19) 0.000 0.007(15) 0.000
C6K 0.08(2) 0.039(12) 0.042(18) 0.005(9) 0.005(15) 0.000(10)
I1 0.096(2) 0.0318(13) 0.086(2) 0.0002(13) -0.0492(17) -0.0098(13)
I2 0.089(2) 0.0403(13) 0.0721(17) -0.0017(12) -0.0400(14) 0.0008(13)
I3 0.098(3) 0.0310(14) 0.107(3) -0.0079(15) -0.049(2) 0.0158(15)
I4 0.1070(19) 0.0459(13) 0.0872(17) 0.0016(13) -0.0562(14) -0.0050(12)
I5 0.096(3) 0.0484(18) 0.079(2) -0.0011(16) -0.0457(18) 0.0086(16)
I6 0.0974(19) 0.0370(11) 0.1068(18) 0.0091(12) -0.0411(14) -0.0057(12)
I7 0.100(2) 0.0413(15) 0.099(2) -0.0078(14) -0.0459(17) -0.0006(14)
I8 0.086(2) 0.0494(16) 0.0720(19) -0.0023(14) -0.0349(15) -0.0071(14)

loop_
_atom_type_symbol
_atom_type_description
_atom_type_scat_dispersion_real
_atom_type_scat_dispersion_imag
_atom_type_scat_source
C C 0.0033 0.0016 'International Tables Vol C Tables 4.2.6.8 and 6.1.1.4'
H H 0.0000 0.0000 'International Tables Vol C Tables 4.2.6.8 and 6.1.1.4'
I I -0.4742 1.8119 'International Tables Vol C Tables 4.2.6.8 and 6.1.1.4'
S S 0.1246 0.1234 'International Tables Vol C Tables 4.2.6.8 and 6.1.1.4'

loop_
_geom_angle_atom_site_label_1
_geom_angle_atom_site_label_2
_geom_angle_atom_site_label_3
_geom_angle
_geom_angle_site_symmetry_1
_geom_angle_site_symmetry_3
C2 S1 C1 94.4(10) . .
C1 S2 C3 93.3(10) . .
C5 S3 C4 96.4(10) . .
C6 S4 C4 94.7(10) . .
C4 C1 S1 122.3(15) . .
C4 C1 S2 121.8(15) . .
S1 C1 S2 115.9(8) . .
C3 C2 S1 117.7(18) . .
C3 C2 H2A 121.1 . .
S1 C2 H2A 121.1 . .
C2 C3 S2 118.5(18) . .
C2 C3 H3A 120.7 . .
S2 C3 H3A 120.7 . .
C1 C4 S3 121.9(15) . .
C1 C4 S4 123.5(15) . .
S3 C4 S4 114.6(9) . .
C6 C5 S3 115.5(18) . .
C6 C5 H5A 122.2 . .
S3 C5 H5A 122.2 . .
C5 C6 S4 118.8(18) . .
C5 C6 H6A 120.6 . .
S4 C6 H6A 120.6 . .
C2A S1A C1A 95.1(10) . .
C1A S2A C3A 94.0(10) . .
C5A S3A C4A 95.6(10) . .
C6A S4A C4A 93.8(10) . .
C4A C1A S1A 123.2(15) . .
C4A C1A S2A 121.0(15) . .
S1A C1A S2A 115.7(9) . .
C3A C2A S1A 116.9(17) . .
C3A C2A H2AA 121.5 . .
S1A C2A H2AA 121.5 . .
C2A C3A S2A 118.3(17) . .
C2A C3A H3AA 120.9 . .
S2A C3A H3AA 120.9 . .
C1A C4A S4A 122.7(15) . .
C1A C4A S3A 122.0(15) . .
S4A C4A S3A 115.3(9) . .
C6A C5A S3A 115.7(17) . .
C6A C5A H5AA 122.2 . .
S3A C5A H5AA 122.2 . .
C5A C6A S4A 119.7(17) . .
C5A C6A H6AA 120.2 . .
S4A C6A H6AA 120.2 . .
C2B S1B C1B 94.8(10) . .
C1B S2B C3B 94.0(9) . .
C5B S3B C4B 95.5(9) . .
C4B S4B C6B 95.4(9) . .
C4B C1B S2B 121.8(11) . .
C4B C1B S1B 122.9(11) . .
S2B C1B S1B 115.3(9) . .
C3B C2B S1B 117.9(16) . .
C3B C2B H2BA 121.0 . .
S1B C2B H2BA 121.0 . .
C2B C3B S2B 118.0(16) . .
C2B C3B H3BA 121.0 . .
S2B C3B H3BA 121.0 . .
C1B C4B S4B 122.4(11) . .
C1B C4B S3B 123.0(12) . .
S4B C4B S3B 114.6(9) . .
C6B C5B S3B 117.2(15) . .
C6B C5B H5BA 121.4 . .
S3B C5B H5BA 121.4 . .
C5B C6B S4B 117.3(15) . .
C5B C6B H6BA 121.4 . .
S4B C6B H6BA 121.4 . .
C2C S1C C1C 95.9(10) . .
C1C S2C C3C 94.0(10) . .
C5C S3C C4C 94.8(10) . .
C6C S4C C4C 94.7(10) . .
C4C C1C S2C 122.6(13) . .
C4C C1C S1C 122.6(13) . .
S2C C1C S1C 114.8(9) . .
C3C C2C S1C 115.8(17) . .
C3C C2C H2CA 122.1 . .
S1C C2C H2CA 122.1 . .
C2C C3C S2C 119.4(17) . .
C2C C3C H3CA 120.3 . .
S2C C3C H3CA 120.3 . .
C1C C4C S4C 121.4(13) . .
C1C C4C S3C 122.9(13) . .
S4C C4C S3C 115.6(9) . .
C6C C5C S3C 116.6(16) . .
C6C C5C H5CA 121.7 . .
S3C C5C H5CA 121.7 . .
C5C C6C S4C 118.3(16) . .
C5C C6C H6CA 120.9 . .
S4C C6C H6CA 120.9 . .
C1D S1D C2D 94.2(9) . .
C3D S2D C1D 94.5(10) . .
C4D S3D C5D 95.8(10) . .
C6D S4D C4D 94.7(10) . .
C4D C1D S1D 122.1(15) . .
C4D C1D S2D 122.3(15) . .
S1D C1D S2D 115.6(9) . .
C3D C2D S1D 118.2(17) . .
C3D C2D H2DA 120.9 . .
S1D C2D H2DA 120.9 . .
C2D C3D S2D 117.5(17) . .
C2D C3D H3DA 121.3 . .
S2D C3D H3DA 121.3 . .
C1D C4D S3D 121.6(15) . .
C1D C4D S4D 123.6(15) . .
S3D C4D S4D 114.8(9) . .
C6D C5D S3D 115.6(17) . .
C6D C5D H5DA 122.2 . .
S3D C5D H5DA 122.2 . .
C5D C6D S4D 119.1(17) . .
C5D C6D H6DA 120.4 . .
S4D C6D H6DA 120.5 . .
C1E S1E C2E 95.6(10) . .
C1E S2E C3E 93.8(10) . .
C5E S3E C4E 95.8(9) . .
C4E S4E C6E 93.5(9) . .
C4E C1E S1E 122.3(15) . .
C4E C1E S2E 122.4(15) . .
S1E C1E S2E 115.2(9) . .
C3E C2E S1E 116.1(16) . .
C3E C2E H2EA 121.9 . .
S1E C2E H2EA 121.9 . .
C2E C3E S2E 119.3(17) . .
C2E C3E H3EA 120.4 . .
S2E C3E H3EA 120.4 . .
C1E C4E S4E 122.5(15) . .
C1E C4E S3E 121.7(15) . .
S4E C4E S3E 115.8(9) . .
C6E C5E S3E 115.2(16) . .
C6E C5E H5EA 122.4 . .
S3E C5E H5EA 122.4 . .
C5E C6E S4E 119.5(17) . .
C5E C6E H6EA 120.3 . .
S4E C6E H6EA 120.3 . .
C1F S1F C2F 96.1(9) . .
C3F S2F C1F 93.4(9) . .
C5F S3F C4F 95.2(9) . .
C4F S4F C6F 94.2(10) . .
C4F C1F S1F 123.4(12) . .
C4F C1F S2F 121.4(12) . .
S1F C1F S2F 115.2(9) . .
C3F C2F S1F 115.8(16) . .
C3F C2F H2FA 122.1 . .
S1F C2F H2FA 122.1 . .
C2F C3F S2F 119.4(16) . .
C2F C3F H3FA 120.3 . .
S2F C3F H3FA 120.3 . .
C1F C4F S4F 123.5(12) . .
C1F C4F S3F 121.0(12) . .
S4F C4F S3F 115.4(9) . .
C6F C5F S3F 116.3(15) . .
C6F C5F H5FA 121.9 . .
S3F C5F H5FA 121.9 . .
C5F C6F S4F 119.0(16) . .
C5F C6F H6FA 120.5 . .
S4F C6F H6FA 120.5 . .
C2G S1G C1G 96.1(9) . .
C3G S2G C1G 93.9(9) . .
C5G S3G C4G 95.5(9) . .
C6G S4G C4G 93.3(10) . .
C4G C1G S1G 123.1(12) . .
C4G C1G S2G 122.0(11) . .
S1G C1G S2G 114.9(9) . .
C3G C2G S1G 116.1(15) . .
C3G C2G H2GA 121.9 . .
S1G C2G H2GA 121.9 . .
C2G C3G S2G 119.1(15) . .
C2G C3G H3GA 120.5 . .
S2G C3G H3GA 120.5 . .
C1G C4G S4G 122.0(11) . .
C1G C4G S3G 122.0(11) . .
S4G C4G S3G 116.0(9) . .
C6G C5G S3G 115.1(15) . .
C6G C5G H5GA 122.5 . .
S3G C5G H5GA 122.5 . .
C5G C6G S4G 120.1(16) . .
C5G C6G H6GA 119.9 . .
S4G C6G H6GA 119.9 . .
C2H S1H C1H 94.3(9) . .
C1H S2H C3H 93.8(9) . .
C5H S3H C4H 94.1(9) . .
C6H S4H C4H 95.8(9) . .
C4H C1H S2H 121.3(13) . .
C4H C1H S1H 123.1(13) . .
S2H C1H S1H 115.5(9) . .
C3H C2H S1H 118.2(16) . .
C3H C2H H2HA 120.9 . .
S1H C2H H2HA 120.9 . .
C2H C3H S2H 118.1(16) . .
C2H C3H H3HA 120.9 . .
S2H C3H H3HA 120.9 . .
C1H C4H S4H 122.6(13) . .
C1H C4H S3H 122.1(13) . .
S4H C4H S3H 115.2(9) . .
C6H C5H S3H 118.0(15) . .
C6H C5H H5HA 121.0 . .
S3H C5H H5HA 121.0 . .
C5H C6H S4H 116.8(15) . .
C5H C6H H6HA 121.6 . .
S4H C6H H6HA 121.6 . .
C2I S1I C1I 94.7(9) . .
C1I S2I C3I 93.9(9) . .
C5I S3I C4I 95.0(10) . .
C4I S4I C6I 94.6(10) . .
C4I C1I S2I 121.0(12) . .
C4I C1I S1I 123.4(13) . .
S2I C1I S1I 115.6(9) . .
C3I C2I S1I 117.7(15) . .
C3I C2I H2IA 121.1 . .
S1I C2I H2IA 121.1 . .
C2I C3I S2I 118.1(15) . .
C2I C3I H3IA 121.0 . .
S2I C3I H3IA 121.0 . .
C1I C4I S4I 123.0(13) . .
C1I C4I S3I 121.3(13) . .
S4I C4I S3I 115.6(10) . .
C6I C5I S3I 116.8(15) . .
C6I C5I H5IA 121.6 . .
S3I C5I H5IA 121.6 . .
C5I C6I S4I 117.8(16) . .
C5I C6I H6IA 121.1 . .
S4I C6I H6IA 121.1 . .
C2J S1J C1J 95.0(12) . .
C3J S2J C1J 92.9(13) . .
C1J C1J S1J 122.7(8) 2_656 .
C1J C1J S2J 121.3(8) 2_656 .
S1J C1J S2J 116.0(12) . .
C3J C2J S1J 116(2) . .
C3J C2J H2JA 122.1 . .
S1J C2J H2JA 122.1 . .
C2J C3J S2J 120(2) . .
C2J C3J H3JA 119.9 . .
S2J C3J H3JA 119.9 . .
C1K S2K C3K 94.4(12) . .
C6K S4K C4K 95.3(12) . .
C4K C1K S2K 122.0(9) . .
C4K C1K S2K 122.0(9) . 2_655
S2K C1K S2K 116.0(18) . 2_655
C3K C3K S2K 117.6(8) 2_655 .
C3K C3K H3KA 121.2 2_655 .
S2K C3K H3KA 121.2 . .
C1K C4K S4K 122.2(9) . .
C1K C4K S4K 122.2(9) . 2_655
S4K C4K S4K 115.6(19) . 2_655
C6K C6K S4K 116.8(8) 2_655 .
C6K C6K H6KA 121.6 2_655 .
S4K C6K H6KA 121.6 . .

loop_
_geom_bond_atom_site_label_1
_geom_bond_atom_site_label_2
_geom_bond_distance
_geom_bond_site_symmetry_2
S1 C2 1.727(18) .
S1 C1 1.730(18) .
S2 C1 1.737(17) .
S2 C3 1.745(19) .
S3 C5 1.705(19) .
S3 C4 1.721(18) .
S4 C6 1.713(19) .
S4 C4 1.722(17) .
C1 C4 1.375(15) .
C2 C3 1.299(18) .
C2 H2A 0.9300 .
C3 H3A 0.9300 .
C5 C6 1.337(19) .
C5 H5A 0.9300 .
C6 H6A 0.9300 .
S1A C2A 1.718(18) .
S1A C1A 1.720(17) .
S2A C1A 1.728(17) .
S2A C3A 1.728(18) .
S3A C5A 1.713(18) .
S3A C4A 1.733(17) .
S4A C6A 1.719(19) .
S4A C4A 1.721(17) .
C1A C4A 1.389(14) .
C2A C3A 1.323(18) .
C2A H2AA 0.9300 .
C3A H3AA 0.9300 .
C5A C6A 1.324(18) .
C5A H5AA 0.9300 .
C6A H6AA 0.9300 .
S1B C2B 1.724(17) .
S1B C1B 1.746(16) .
S2B C1B 1.732(15) .
S2B C3B 1.754(17) .
S3B C5B 1.701(17) .
S3B C4B 1.738(15) .
S4B C4B 1.709(16) .
S4B C6B 1.721(16) .
C1B C4B 1.372(12) .
C2B C3B 1.305(18) .
C2B H2BA 0.9300 .
C3B H3BA 0.9300 .
C5B C6B 1.334(18) .
C5B H5BA 0.9300 .
C6B H6BA 0.9300 .
S1C C2C 1.722(18) .
S1C C1C 1.730(17) .
S2C C1C 1.727(17) .
S2C C3C 1.731(19) .
S3C C5C 1.719(17) .
S3C C4C 1.724(16) .
S4C C6C 1.703(18) .
S4C C4C 1.718(16) .
C1C C4C 1.389(16) .
C2C C3C 1.31(2) .
C2C H2CA 0.9300 .
C3C H3CA 0.9300 .
C5C C6C 1.336(19) .
C5C H5CA 0.9300 .
C6C H6CA 0.9300 .
S1D C1D 1.727(17) .
S1D C2D 1.742(17) .
S2D C3D 1.734(18) .
S2D C1D 1.740(17) .
S3D C4D 1.722(17) .
S3D C5D 1.723(18) .
S4D C6D 1.703(18) .
S4D C4D 1.730(17) .
C1D C4D 1.375(13) .
C2D C3D 1.309(18) .
C2D H2DA 0.9300 .
C3D H3DA 0.9300 .
C5D C6D 1.335(18) .
C5D H5DA 0.9300 .
C6D H6DA 0.9300 .
S1E C1E 1.732(17) .
S1E C2E 1.732(18) .
S2E C1E 1.738(17) .
S2E C3E 1.741(19) .
S3E C5E 1.723(18) .
S3E C4E 1.729(17) .
S4E C4E 1.725(17) .
S4E C6E 1.734(19) .
C1E C4E 1.370(15) .
C2E C3E 1.316(19) .
C2E H2EA 0.9300 .
C3E H3EA 0.9300 .
C5E C6E 1.335(19) .
C5E H5EA 0.9300 .
C6E H6EA 0.9300 .
S1F C1F 1.722(16) .
S1F C2F 1.727(16) .
S2F C3F 1.743(17) .
S2F C1F 1.743(15) .
S3F C5F 1.722(17) .
S3F C4F 1.739(15) .
S4F C4F 1.723(15) .
S4F C6F 1.725(17) .
C1F C4F 1.379(14) .
C2F C3F 1.316(17) .
C2F H2FA 0.9300 .
C3F H3FA 0.9300 .
C5F C6F 1.329(18) .
C5F H5FA 0.9300 .
C6F H6FA 0.9300 .
S1G C2G 1.720(16) .
S1G C1G 1.724(16) .
S2G C3G 1.736(17) .
S2G C1G 1.740(15) .
S3G C5G 1.719(17) .
S3G C4G 1.728(15) .
S4G C6G 1.719(17) .
S4G C4G 1.720(16) .
C1G C4G 1.385(12) .
C2G C3G 1.320(17) .
C2G H2GA 0.9300 .
C3G H3GA 0.9300 .
C5G C6G 1.331(18) .
C5G H5GA 0.9300 .
C6G H6GA 0.9300 .
S1H C2H 1.718(18) .
S1H C1H 1.743(15) .
S2H C1H 1.732(15) .
S2H C3H 1.739(17) .
S3H C5H 1.715(17) .
S3H C4H 1.742(15) .
S4H C6H 1.705(17) .
S4H C4H 1.707(15) .
C1H C4H 1.374(14) .
C2H C3H 1.308(18) .
C2H H2HA 0.9300 .
C3H H3HA 0.9300 .
C5H C6H 1.337(18) .
C5H H5HA 0.9300 .
C6H H6HA 0.9300 .
S1I C2I 1.730(17) .
S1I C1I 1.739(16) .
S2I C1I 1.736(16) .
S2I C3I 1.750(18) .
S3I C5I 1.706(18) .
S3I C4I 1.733(16) .
S4I C4I 1.709(17) .
S4I C6I 1.719(18) .
C1I C4I 1.386(15) .
C2I C3I 1.311(19) .
C2I H2IA 0.9300 .
C3I H3IA 0.9300 .
C5I C6I 1.34(2) .
C5I H5IA 0.9300 .
C6I H6IA 0.9300 .
S1J C2J 1.71(3) .
S1J C1J 1.71(2) .
S2J C3J 1.70(3) .
S2J C1J 1.73(2) .
C1J C1J 1.41(4) 2_656
C2J C3J 1.31(3) .
C2J H2JA 0.9300 .
C3J H3JA 0.9300 .
S2K C1K 1.739(17) .
S2K C3K 1.74(2) .
S4K C6K 1.70(2) .
S4K C4K 1.714(18) .
C1K C4K 1.39(4) .
C1K S2K 1.739(17) 2_655
C3K C3K 1.33(4) 2_655
C3K H3KA 0.9300 .
C4K S4K 1.714(18) 2_655
C6K C6K 1.37(4) 2_655
C6K H6KA 0.9300 .

loop_
_geom_torsion_atom_site_label_1
_geom_torsion_atom_site_label_2
_geom_torsion_atom_site_label_3
_geom_torsion_atom_site_label_4
_geom_torsion
_geom_torsion_site_symmetry_1
_geom_torsion_site_symmetry_2
_geom_torsion_site_symmetry_3
_geom_torsion_site_symmetry_4
C2 S1 C1 C4 -179(4) . . . .
C2 S1 C1 S2 1(3) . . . .
C3 S2 C1 C4 -180(4) . . . .
C3 S2 C1 S1 0(3) . . . .
C1 S1 C2 C3 -3(3) . . . .
S1 C2 C3 S2 4(4) . . . .
C1 S2 C3 C2 -3(3) . . . .
S1 C1 C4 S3 -2(5) . . . .
S2 C1 C4 S3 178(2) . . . .
S1 C1 C4 S4 177(2) . . . .
S2 C1 C4 S4 -3(5) . . . .
C5 S3 C4 C1 179(4) . . . .
C5 S3 C4 S4 0(3) . . . .
C6 S4 C4 C1 -179(4) . . . .
C6 S4 C4 S3 0(3) . . . .
C4 S3 C5 C6 0(3) . . . .
S3 C5 C6 S4 0(4) . . . .
C4 S4 C6 C5 0(3) . . . .
C2A S1A C1A C4A -178(3) . . . .
C2A S1A C1A S2A -1(2) . . . .
C3A S2A C1A C4A 178(3) . . . .
C3A S2A C1A S1A 1(2) . . . .
C1A S1A C2A C3A 1(3) . . . .
S1A C2A C3A S2A 0(4) . . . .
C1A S2A C3A C2A 0(3) . . . .
S1A C1A C4A S4A -179.3(18) . . . .
S2A C1A C4A S4A 4(5) . . . .
S1A C1A C4A S3A -2(5) . . . .
S2A C1A C4A S3A -178.8(18) . . . .
C6A S4A C4A C1A 178(3) . . . .
C6A S4A C4A S3A 0(2) . . . .
C5A S3A C4A C1A -178(3) . . . .
C5A S3A C4A S4A 0(2) . . . .
C4A S3A C5A C6A 0(3) . . . .
S3A C5A C6A S4A 0(4) . . . .
C4A S4A C6A C5A 0(3) . . . .
C3B S2B C1B C4B -178(3) . . . .
C3B S2B C1B S1B 1(2) . . . .
C2B S1B C1B C4B 178(3) . . . .
C2B S1B C1B S2B -1(2) . . . .
C1B S1B C2B C3B 0(4) . . . .
S1B C2B C3B S2B 1(4) . . . .
C1B S2B C3B C2B -1(3) . . . .
S2B C1B C4B S4B -2(4) . . . .
S1B C1B C4B S4B 180(2) . . . .
S2B C1B C4B S3B 179(2) . . . .
S1B C1B C4B S3B 1(4) . . . .
C6B S4B C4B C1B -178(3) . . . .
C6B S4B C4B S3B 1(2) . . . .
C5B S3B C4B C1B 179(3) . . . .
C5B S3B C4B S4B 0(2) . . . .
C4B S3B C5B C6B -2(3) . . . .
S3B C5B C6B S4B 3(4) . . . .
C4B S4B C6B C5B -2(3) . . . .
C3C S2C C1C C4C 178(3) . . . .
C3C S2C C1C S1C -1(2) . . . .
C2C S1C C1C C4C -179(3) . . . .
C2C S1C C1C S2C 0(2) . . . .
C1C S1C C2C C3C 2(3) . . . .
S1C C2C C3C S2C -4(5) . . . .
C1C S2C C3C C2C 3(4) . . . .
S2C C1C C4C S4C 3(5) . . . .
S1C C1C C4C S4C -178(2) . . . .
S2C C1C C4C S3C -179(2) . . . .
S1C C1C C4C S3C 1(5) . . . .
C6C S4C C4C C1C 178(3) . . . .
C6C S4C C4C S3C 0(2) . . . .
C5C S3C C4C C1C -180(3) . . . .
C5C S3C C4C S4C -1(2) . . . .
C4C S3C C5C C6C 2(3) . . . .
S3C C5C C6C S4C -3(4) . . . .
C4C S4C C6C C5C 2(3) . . . .
C2D S1D C1D C4D 180(3) . . . .
C2D S1D C1D S2D 1(2) . . . .
C3D S2D C1D C4D -179(3) . . . .
C3D S2D C1D S1D -1(2) . . . .
C1D S1D C2D C3D -2(3) . . . .
S1D C2D C3D S2D 2(4) . . . .
C1D S2D C3D C2D -1(3) . . . .
S1D C1D C4D S3D 2(4) . . . .
S2D C1D C4D S3D -179.8(18) . . . .
S1D C1D C4D S4D -179.1(18) . . . .
S2D C1D C4D S4D -1(4) . . . .
C5D S3D C4D C1D -180(3) . . . .
C5D S3D C4D S4D 1(2) . . . .
C6D S4D C4D C1D -179(3) . . . .
C6D S4D C4D S3D 0(2) . . . .
C4D S3D C5D C6D -2(3) . . . .
S3D C5D C6D S4D 2(5) . . . .
C4D S4D C6D C5D -1(4) . . . .
C2E S1E C1E C4E 179(2) . . . .
C2E S1E C1E S2E -1(2) . . . .
C3E S2E C1E C4E -180(3) . . . .
C3E S2E C1E S1E 0(2) . . . .
C1E S1E C2E C3E 1(3) . . . .
S1E C2E C3E S2E -2(5) . . . .
C1E S2E C3E C2E 1(4) . . . .
S1E C1E C4E S4E 179(2) . . . .
S2E C1E C4E S4E -1(3) . . . .
S1E C1E C4E S3E -1(3) . . . .
S2E C1E C4E S3E 178(2) . . . .
C6E S4E C4E C1E 180(3) . . . .
C6E S4E C4E S3E 0(2) . . . .
C5E S3E C4E C1E 179(2) . . . .
C5E S3E C4E S4E -2(2) . . . .
C4E S3E C5E C6E 3(3) . . . .
S3E C5E C6E S4E -4(4) . . . .
C4E S4E C6E C5E 2(3) . . . .
C2F S1F C1F C4F 178(3) . . . .
C2F S1F C1F S2F -1(2) . . . .
C3F S2F C1F C4F -180(3) . . . .
C3F S2F C1F S1F 0(2) . . . .
C1F S1F C2F C3F 3(3) . . . .
S1F C2F C3F S2F -3(5) . . . .
C1F S2F C3F C2F 2(4) . . . .
S1F C1F C4F S4F 179(2) . . . .
S2F C1F C4F S4F -2(5) . . . .
S1F C1F C4F S3F 0(5) . . . .
S2F C1F C4F S3F 179.2(19) . . . .
C6F S4F C4F C1F -179(3) . . . .
C6F S4F C4F S3F 0(2) . . . .
C5F S3F C4F C1F 179(3) . . . .
C5F S3F C4F S4F 0(2) . . . .
C4F S3F C5F C6F 0(3) . . . .
S3F C5F C6F S4F 0(5) . . . .
C4F S4F C6F C5F 0(4) . . . .
C2G S1G C1G C4G -180(3) . . . .
C2G S1G C1G S2G 0(2) . . . .
C3G S2G C1G C4G 180(3) . . . .
C3G S2G C1G S1G 0(2) . . . .
C1G S1G C2G C3G 0(3) . . . .
S1G C2G C3G S2G 0(4) . . . .
C1G S2G C3G C2G 0(3) . . . .
S1G C1G C4G S4G 180(2) . . . .
S2G C1G C4G S4G 0(4) . . . .
S1G C1G C4G S3G 0(4) . . . .
S2G C1G C4G S3G -180(2) . . . .
C6G S4G C4G C1G -180(3) . . . .
C6G S4G C4G S3G 0(2) . . . .
C5G S3G C4G C1G -180(3) . . . .
C5G S3G C4G S4G 1(2) . . . .
C4G S3G C5G C6G -1(3) . . . .
S3G C5G C6G S4G 1(5) . . . .
C4G S4G C6G C5G -1(4) . . . .
C3H S2H C1H C4H -179(3) . . . .
C3H S2H C1H S1H 2(2) . . . .
C2H S1H C1H C4H -180(3) . . . .
C2H S1H C1H S2H -1(2) . . . .
C1H S1H C2H C3H -1(3) . . . .
S1H C2H C3H S2H 2(4) . . . .
C1H S2H C3H C2H -2(3) . . . .
S2H C1H C4H S4H 0(5) . . . .
S1H C1H C4H S4H 179(2) . . . .
S2H C1H C4H S3H 178.1(19) . . . .
S1H C1H C4H S3H -3(5) . . . .
C6H S4H C4H C1H 180(3) . . . .
C6H S4H C4H S3H 2(2) . . . .
C5H S3H C4H C1H -178(3) . . . .
C5H S3H C4H S4H 0(2) . . . .
C4H S3H C5H C6H -2(3) . . . .
S3H C5H C6H S4H 4(4) . . . .
C4H S4H C6H C5H -3(3) . . . .
C3I S2I C1I C4I -179(3) . . . .
C3I S2I C1I S1I 1(2) . . . .
C2I S1I C1I C4I -180(3) . . . .
C2I S1I C1I S2I 0(2) . . . .
C1I S1I C2I C3I -1(3) . . . .
S1I C2I C3I S2I 2(5) . . . .
C1I S2I C3I C2I -2(3) . . . .
S2I C1I C4I S4I 1(4) . . . .
S1I C1I C4I S4I -179.6(19) . . . .
S2I C1I C4I S3I -177.9(18) . . . .
S1I C1I C4I S3I 2(4) . . . .
C6I S4I C4I C1I -178(3) . . . .
C6I S4I C4I S3I 1(2) . . . .
C5I S3I C4I C1I 180(3) . . . .
C5I S3I C4I S4I 1(2) . . . .
C4I S3I C5I C6I -3(4) . . . .
S3I C5I C6I S4I 4(5) . . . .
C4I S4I C6I C5I -3(4) . . . .
C2J S1J C1J C1J 180(4) . . . 2_656
C2J S1J C1J S2J 0(3) . . . .
C3J S2J C1J C1J 179(4) . . . 2_656
C3J S2J C1J S1J -1(2) . . . .
C1J S1J C2J C3J 1(3) . . . .
S1J C2J C3J S2J -2(4) . . . .
C1J S2J C3J C2J 2(3) . . . .
C3K S2K C1K C4K -179.6(12) . . . .
C3K S2K C1K S2K 0.4(12) . . . 2_655
C1K S2K C3K C3K -1(4) . . . 2_655
S2K C1K C4K S4K 1.6(6) . . . .
S2K C1K C4K S4K -178.4(6) 2_655 . . .
S2K C1K C4K S4K -178.4(6) . . . 2_655
S2K C1K C4K S4K 1.6(6) 2_655 . . 2_655
C6K S4K C4K C1K -179.2(13) . . . .
C6K S4K C4K S4K 0.8(13) . . . 2_655
C4K S4K C6K C6K -3(4) . . . 2_655
